data_7245027
loop_
_publ_author_name
'Guan, Wenjing'
'Ying, Ke'
'Yuan, Chengcheng'
'Hang, Jinlin'
'Liu, Chengkou'
'Huang, Xiangxing'
'Fang, Zheng'
'Guo, Kai'

_publ_section_title
;
 Catalyst- and oxidant-free electrooxidative site-selective [3/4 + 2]
 annulation to fused polycyclic heteroaromatics
;
_journal_issue 13
_journal_name_full 'Green Chemistry'
_journal_page_first 5191
_journal_page_last 5196
_journal_paper_doi 10.1039/D2GC01248K
_journal_volume 24
_journal_year 2022
_chemical_formula_moiety 'C23 H18 N2 O'
_chemical_formula_sum 'C23 H18 N2 O'
_chemical_formula_weight 338.39
_space_group_crystal_system triclinic
_space_group_IT_number 2
_space_group_name_Hall '-P 1'
_space_group_name_H-M_alt 'P -1'
_atom_sites_solution_hydrogens geom
_atom_sites_solution_primary dual
_audit_creation_date 2021-08-04
_audit_creation_method
;
Olex2 1.3
(compiled 2020.11.12 svn.r5f609507 for OlexSys, GUI svn.r6272)
;
_audit_update_record
;
2022-01-04 deposited with the CCDC.	2022-05-24 downloaded from the CCDC.
;
_cell_angle_alpha 74.368(2)
_cell_angle_beta 81.158(2)
_cell_angle_gamma 83.467(2)
_cell_formula_units_Z 2
_cell_length_a 8.1325(4)
_cell_length_b 9.3708(5)
_cell_length_c 11.6459(7)
_cell_measurement_reflns_used 3628
_cell_measurement_temperature 193
_cell_measurement_theta_max 29.930
_cell_measurement_theta_min 2.520
_cell_volume 842.08(8)
_computing_cell_refinement 'SAINT V8.40A (Bruker, 2019)'
_computing_data_reduction 'SAINT V8.40A (Bruker, 2019)'
_computing_molecular_graphics 'Olex2 1.3 (Dolomanov et al., 2009)'
_computing_publication_material 'Olex2 1.3 (Dolomanov et al., 2009)'
_computing_structure_refinement 'SHELXL 2018/3 (Sheldrick, 2015)'
_computing_structure_solution 'SHELXT 2014/5 (Sheldrick, 2014)'
_diffrn_ambient_temperature 193
_diffrn_measured_fraction_theta_full 0.990
_diffrn_measured_fraction_theta_max 0.985
_diffrn_measurement_device_type 'Bruker D8 VENTURE PHOTON 100'
_diffrn_measurement_method '\f and \w scans'
_diffrn_radiation_type MoK\a
_diffrn_radiation_wavelength 0.71073
_diffrn_reflns_av_R_equivalents 0.0425
_diffrn_reflns_av_unetI/netI 0.0623
_diffrn_reflns_Laue_measured_fraction_full 0.990
_diffrn_reflns_Laue_measured_fraction_max 0.985
_diffrn_reflns_limit_h_max 11
_diffrn_reflns_limit_h_min -11
_diffrn_reflns_limit_k_max 13
_diffrn_reflns_limit_k_min -11
_diffrn_reflns_limit_l_max 16
_diffrn_reflns_limit_l_min -14
_diffrn_reflns_number 9842
_diffrn_reflns_point_group_measured_fraction_full 0.990
_diffrn_reflns_point_group_measured_fraction_max 0.985
_diffrn_reflns_theta_full 25.242
_diffrn_reflns_theta_max 30.022
_diffrn_reflns_theta_min 2.520
_diffrn_source_current 40.0
_diffrn_source_power 2.0
_diffrn_source_voltage 50.0
_diffrn_standards_number 0
_exptl_absorpt_coefficient_mu 0.083
_exptl_absorpt_correction_T_max 0.7460
_exptl_absorpt_correction_T_min 0.6423
_exptl_absorpt_correction_type multi-scan
_exptl_absorpt_process_details
;
SADABS-2016/2 (Bruker,2016/2) was used for absorption correction.
wR2(int) was 0.1752 before and 0.0922 after correction.
The Ratio of minimum to maximum transmission is 0.8610.
The \l/2 correction factor is Not present.
;
_exptl_crystal_density_diffrn 1.335
_exptl_crystal_description block
_exptl_crystal_F_000 356
_exptl_crystal_recrystallization_method 'Re-crystallisation from solvent'
_exptl_crystal_size_max 0.12
_exptl_crystal_size_mid 0.1
_exptl_crystal_size_min 0.1
_refine_diff_density_max 0.278
_refine_diff_density_min -0.213
_refine_diff_density_rms 0.046
_refine_ls_extinction_method none
_refine_ls_goodness_of_fit_ref 1.016
_refine_ls_hydrogen_treatment constr
_refine_ls_matrix_type full
_refine_ls_number_parameters 237
_refine_ls_number_reflns 4853
_refine_ls_number_restraints 0
_refine_ls_restrained_S_all 1.016
_refine_ls_R_factor_all 0.0772
_refine_ls_R_factor_gt 0.0529
_refine_ls_shift/su_max 0.000
_refine_ls_shift/su_mean 0.000
_refine_ls_structure_factor_coef Fsqd
_refine_ls_weighting_details 'w=1/[\s^2^(Fo^2^)+(0.0638P)^2^+0.2068P] where P=(Fo^2^+2Fc^2^)/3'
_refine_ls_weighting_scheme calc
_refine_ls_wR_factor_gt 0.1291
_refine_ls_wR_factor_ref 0.1481
_reflns_Friedel_coverage 0.000
_reflns_number_gt 3545
_reflns_number_total 4853
_reflns_threshold_expression 'I > 2\s(I)'
_cod_data_source_file d2gc01248k2.cif
_cod_data_source_block a
_cod_depositor_comments 'Adding full bibliography for 7245027.cif.'
_cod_database_code 7245027
_shelx_shelxl_version_number 2018/3
_shelx_space_group_comment
;
The symmetry employed for this shelxl refinement is uniquely defined
by the following loop, which should always be used as a source of
symmetry information in preference to the above space-group names.
They are only intended as comments.
;
_shelx_estimated_absorpt_t_max 0.992
_shelx_estimated_absorpt_t_min 0.990
_olex2_refinement_description
;
1. Fixed Uiso
 At 1.2 times of:
  All C(H) groups
 At 1.5 times of:
  All C(H,H,H) groups
2.a Aromatic/amide H refined with riding coordinates:
 C9(H9), C6(H6), C7(H7), C4(H4), C13(H13), C23(H23), C19(H19), C14(H14),
 C21(H21), C22(H22), C20(H20), C3(H3)
2.b Idealised Me refined as rotating group:
 C17(H17A,H17B,H17C), C1(H1A,H1B,H1C)
;
_olex2_submission_special_instructions 'No special instructions were received'

loop_
_space_group_symop_operation_xyz
'x, y, z'
'-x, -y, -z'

loop_
_atom_site_label
_atom_site_type_symbol
_atom_site_fract_x
_atom_site_fract_y
_atom_site_fract_z
_atom_site_U_iso_or_equiv
_atom_site_adp_type
_atom_site_occupancy
_atom_site_site_symmetry_order
_atom_site_calc_flag
_atom_site_refinement_flags_posn
_atom_site_refinement_flags_adp
_atom_site_refinement_flags_occupancy
_atom_site_disorder_assembly
_atom_site_disorder_group
O1 O 0.20481(17) -0.04446(12) 0.73047(11) 0.0451(3) Uani 1 1 d . . . . .
N2 N 0.45612(14) 0.64485(12) 0.20451(10) 0.0252(2) Uani 1 1 d . . . . .
N1 N 0.57780(15) 0.77973(13) 0.03290(11) 0.0309(3) Uani 1 1 d . . . . .
C9 C 0.53492(16) 0.40701(15) 0.24518(13) 0.0263(3) Uani 1 1 d . . . . .
H9 H 0.590080 0.313546 0.240044 0.032 Uiso 1 1 calc R U . . .
C5 C 0.35585(16) 0.31187(14) 0.44372(13) 0.0253(3) Uani 1 1 d . . . . .
C6 C 0.33203(17) 0.32732(15) 0.56106(13) 0.0273(3) Uani 1 1 d . . . . .
H6 H 0.351070 0.419366 0.574444 0.033 Uiso 1 1 calc R U . . .
C16 C 0.36290(16) 0.58903(14) 0.31226(12) 0.0239(3) Uani 1 1 d . . . . .
C8 C 0.41523(16) 0.43110(14) 0.33925(12) 0.0246(3) Uani 1 1 d . . . . .
C18 C 0.76259(16) 0.58862(15) -0.04139(13) 0.0260(3) Uani 1 1 d . . . . .
C11 C 0.63743(17) 0.63430(15) 0.04868(13) 0.0267(3) Uani 1 1 d . . . . .
C12 C 0.46351(17) 0.78447(15) 0.13039(13) 0.0285(3) Uani 1 1 d . . . . .
C10 C 0.56103(16) 0.54451(15) 0.15842(13) 0.0253(3) Uani 1 1 d . . . . .
C15 C 0.25594(17) 0.69720(15) 0.35438(13) 0.0268(3) Uani 1 1 d . . . . .
C7 C 0.28122(18) 0.21189(15) 0.65907(13) 0.0292(3) Uani 1 1 d . . . . .
H7 H 0.264750 0.225669 0.738035 0.035 Uiso 1 1 calc R U . . .
C4 C 0.32848(19) 0.17365(15) 0.42799(14) 0.0319(3) Uani 1 1 d . . . . .
H4 H 0.344265 0.159251 0.349235 0.038 Uiso 1 1 calc R U . . .
C13 C 0.35718(19) 0.89177(16) 0.17204(14) 0.0338(3) Uani 1 1 d . . . . .
H13 H 0.352829 0.993074 0.127756 0.041 Uiso 1 1 calc R U . . .
C23 C 0.85162(18) 0.69370(17) -0.13033(14) 0.0330(3) Uani 1 1 d . . . . .
H23 H 0.830843 0.796120 -0.132320 0.040 Uiso 1 1 calc R U . . .
C19 C 0.79591(18) 0.43931(16) -0.03980(14) 0.0308(3) Uani 1 1 d . . . . .
H19 H 0.737247 0.366234 0.020565 0.037 Uiso 1 1 calc R U . . .
C14 C 0.25733(18) 0.84463(16) 0.28133(14) 0.0314(3) Uani 1 1 d . . . . .
H14 H 0.183693 0.917833 0.309319 0.038 Uiso 1 1 calc R U . . .
C17 C 0.14405(19) 0.66507(17) 0.47149(14) 0.0337(3) Uani 1 1 d . . . . .
H17A H 0.107081 0.564602 0.488984 0.050 Uiso 1 1 calc R U . . .
H17B H 0.046683 0.737379 0.466399 0.050 Uiso 1 1 calc R U . . .
H17C H 0.205097 0.672164 0.535795 0.050 Uiso 1 1 calc R U . . .
C21 C 1.00112(19) 0.50148(18) -0.21361(14) 0.0352(3) Uani 1 1 d . . . . .
H21 H 1.082017 0.471578 -0.272364 0.042 Uiso 1 1 calc R U . . .
C2 C 0.25480(18) 0.07675(15) 0.64071(14) 0.0315(3) Uani 1 1 d . . . . .
C22 C 0.96973(19) 0.65006(18) -0.21552(15) 0.0362(3) Uani 1 1 d . . . . .
H22 H 1.029569 0.722539 -0.275629 0.043 Uiso 1 1 calc R U . . .
C20 C 0.9139(2) 0.39652(17) -0.12550(15) 0.0353(3) Uani 1 1 d . . . . .
H20 H 0.935216 0.294245 -0.123896 0.042 Uiso 1 1 calc R U . . .
C3 C 0.2790(2) 0.05800(16) 0.52482(15) 0.0363(4) Uani 1 1 d . . . . .
H3 H 0.261447 -0.034772 0.512073 0.044 Uiso 1 1 calc R U . . .
C1 C 0.1753(3) -0.0287(2) 0.84978(16) 0.0490(5) Uani 1 1 d . . . . .
H1A H 0.089957 0.052945 0.854585 0.074 Uiso 1 1 calc R U . . .
H1B H 0.278976 -0.006900 0.872600 0.074 Uiso 1 1 calc R U . . .
H1C H 0.136605 -0.121200 0.904612 0.074 Uiso 1 1 calc R U . . .

loop_
_atom_site_aniso_label
_atom_site_aniso_U_11
_atom_site_aniso_U_22
_atom_site_aniso_U_33
_atom_site_aniso_U_23
_atom_site_aniso_U_13
_atom_site_aniso_U_12
O1 0.0713(8) 0.0257(5) 0.0313(7) 0.0042(5) 0.0032(6) -0.0156(5)
N2 0.0286(5) 0.0205(5) 0.0220(6) -0.0015(4) 0.0028(4) -0.0020(4)
N1 0.0345(6) 0.0248(6) 0.0268(7) -0.0004(5) 0.0047(5) -0.0021(5)
C9 0.0286(6) 0.0220(6) 0.0260(7) -0.0031(5) -0.0017(5) -0.0020(5)
C5 0.0265(6) 0.0219(6) 0.0256(7) -0.0020(5) -0.0030(5) -0.0039(5)
C6 0.0322(7) 0.0221(6) 0.0267(7) -0.0026(5) -0.0047(5) -0.0061(5)
C16 0.0258(6) 0.0228(6) 0.0201(7) -0.0009(5) 0.0005(5) -0.0054(5)
C8 0.0263(6) 0.0218(6) 0.0238(7) -0.0017(5) -0.0027(5) -0.0046(5)
C18 0.0259(6) 0.0282(7) 0.0216(7) -0.0039(5) -0.0012(5) -0.0018(5)
C11 0.0292(6) 0.0243(6) 0.0234(7) -0.0027(5) 0.0005(5) -0.0026(5)
C12 0.0336(7) 0.0219(6) 0.0243(7) 0.0007(5) 0.0024(5) -0.0032(5)
C10 0.0254(6) 0.0230(6) 0.0244(7) -0.0031(5) 0.0004(5) -0.0014(5)
C15 0.0282(6) 0.0254(6) 0.0244(7) -0.0039(5) -0.0005(5) -0.0028(5)
C7 0.0369(7) 0.0256(7) 0.0227(7) -0.0011(5) -0.0035(5) -0.0049(5)
C4 0.0440(8) 0.0245(7) 0.0262(8) -0.0054(6) -0.0008(6) -0.0060(6)
C13 0.0424(8) 0.0225(7) 0.0294(8) -0.0005(6) 0.0030(6) 0.0013(6)
C23 0.0362(7) 0.0295(7) 0.0290(8) -0.0036(6) 0.0033(6) -0.0041(6)
C19 0.0344(7) 0.0280(7) 0.0271(8) -0.0040(6) 0.0000(6) -0.0034(5)
C14 0.0353(7) 0.0248(7) 0.0300(8) -0.0055(6) 0.0022(6) 0.0017(5)
C17 0.0352(7) 0.0319(7) 0.0285(8) -0.0042(6) 0.0054(6) -0.0016(6)
C21 0.0354(7) 0.0439(9) 0.0250(8) -0.0110(7) 0.0012(6) 0.0007(6)
C2 0.0381(7) 0.0227(6) 0.0286(8) 0.0019(6) -0.0020(6) -0.0057(5)
C22 0.0372(8) 0.0398(8) 0.0259(8) -0.0033(6) 0.0057(6) -0.0055(6)
C20 0.0428(8) 0.0321(7) 0.0303(8) -0.0103(6) -0.0008(6) 0.0002(6)
C3 0.0525(9) 0.0219(7) 0.0340(9) -0.0047(6) -0.0030(7) -0.0101(6)
C1 0.0714(12) 0.0355(9) 0.0315(10) 0.0041(7) 0.0028(8) -0.0124(8)

loop_
_atom_type_symbol
_atom_type_description
_atom_type_scat_dispersion_real
_atom_type_scat_dispersion_imag
_atom_type_scat_source
C C 0.0033 0.0016 'International Tables Vol C Tables 4.2.6.8 and 6.1.1.4'
H H 0.0000 0.0000 'International Tables Vol C Tables 4.2.6.8 and 6.1.1.4'
N N 0.0061 0.0033 'International Tables Vol C Tables 4.2.6.8 and 6.1.1.4'
O O 0.0106 0.0060 'International Tables Vol C Tables 4.2.6.8 and 6.1.1.4'

loop_
_geom_angle_atom_site_label_1
_geom_angle_atom_site_label_2
_geom_angle_atom_site_label_3
_geom_angle
_geom_angle_site_symmetry_1
_geom_angle_site_symmetry_3
_geom_angle_publ_flag
C2 O1 C1 117.47(13) . . ?
C12 N2 C16 132.35(12) . . ?
C10 N2 C16 115.96(11) . . ?
C10 N2 C12 111.67(12) . . ?
C12 N1 C11 106.00(11) . . ?
C8 C9 H9 125.4 . . ?
C8 C9 C10 109.22(12) . . ?
C10 C9 H9 125.4 . . ?
C6 C5 C8 122.68(12) . . ?
C6 C5 C4 117.24(13) . . ?
C4 C5 C8 120.01(13) . . ?
C5 C6 H6 119.0 . . ?
C7 C6 C5 121.92(13) . . ?
C7 C6 H6 119.0 . . ?
N2 C16 C8 103.05(11) . . ?
N2 C16 C15 113.33(12) . . ?
C15 C16 C8 143.61(13) . . ?
C9 C8 C5 123.70(12) . . ?
C9 C8 C16 107.81(11) . . ?
C16 C8 C5 128.48(12) . . ?
C23 C18 C11 120.76(13) . . ?
C19 C18 C11 120.55(13) . . ?
C19 C18 C23 118.68(13) . . ?
N1 C11 C18 120.62(12) . . ?
N1 C11 C10 111.01(12) . . ?
C10 C11 C18 128.37(12) . . ?
N2 C12 C13 114.33(13) . . ?
N1 C12 N2 108.66(12) . . ?
N1 C12 C13 137.01(13) . . ?
N2 C10 C9 103.95(11) . . ?
N2 C10 C11 102.65(11) . . ?
C9 C10 C11 153.40(13) . . ?
C16 C15 C14 117.12(13) . . ?
C16 C15 C17 123.68(13) . . ?
C14 C15 C17 119.19(13) . . ?
C6 C7 H7 120.2 . . ?
C2 C7 C6 119.52(14) . . ?
C2 C7 H7 120.2 . . ?
C5 C4 H4 119.4 . . ?
C3 C4 C5 121.28(14) . . ?
C3 C4 H4 119.4 . . ?
C12 C13 H13 121.4 . . ?
C12 C13 C14 117.19(13) . . ?
C14 C13 H13 121.4 . . ?
C18 C23 H23 119.7 . . ?
C22 C23 C18 120.59(14) . . ?
C22 C23 H23 119.7 . . ?
C18 C19 H19 119.8 . . ?
C20 C19 C18 120.41(14) . . ?
C20 C19 H19 119.8 . . ?
C15 C14 H14 117.2 . . ?
C13 C14 C15 125.67(13) . . ?
C13 C14 H14 117.2 . . ?
C15 C17 H17A 109.5 . . ?
C15 C17 H17B 109.5 . . ?
C15 C17 H17C 109.5 . . ?
H17A C17 H17B 109.5 . . ?
H17A C17 H17C 109.5 . . ?
H17B C17 H17C 109.5 . . ?
C22 C21 H21 120.2 . . ?
C22 C21 C20 119.52(14) . . ?
C20 C21 H21 120.2 . . ?
O1 C2 C7 124.50(15) . . ?
O1 C2 C3 115.78(13) . . ?
C7 C2 C3 119.72(13) . . ?
C23 C22 H22 119.9 . . ?
C21 C22 C23 120.28(14) . . ?
C21 C22 H22 119.9 . . ?
C19 C20 C21 120.53(14) . . ?
C19 C20 H20 119.7 . . ?
C21 C20 H20 119.7 . . ?
C4 C3 C2 120.31(13) . . ?
C4 C3 H3 119.8 . . ?
C2 C3 H3 119.8 . . ?
O1 C1 H1A 109.5 . . ?
O1 C1 H1B 109.5 . . ?
O1 C1 H1C 109.5 . . ?
H1A C1 H1B 109.5 . . ?
H1A C1 H1C 109.5 . . ?
H1B C1 H1C 109.5 . . ?

loop_
_geom_bond_atom_site_label_1
_geom_bond_atom_site_label_2
_geom_bond_distance
_geom_bond_site_symmetry_2
_geom_bond_publ_flag
O1 C2 1.3721(17) . ?
O1 C1 1.418(2) . ?
N2 C16 1.3663(17) . ?
N2 C12 1.3615(17) . ?
N2 C10 1.3597(17) . ?
N1 C11 1.3669(18) . ?
N1 C12 1.3595(18) . ?
C9 H9 0.9500 . ?
C9 C8 1.3978(19) . ?
C9 C10 1.4216(18) . ?
C5 C6 1.395(2) . ?
C5 C8 1.4735(18) . ?
C5 C4 1.4024(19) . ?
C6 H6 0.9500 . ?
C6 C7 1.3911(19) . ?
C16 C8 1.4551(18) . ?
C16 C15 1.4003(19) . ?
C18 C11 1.4609(19) . ?
C18 C23 1.3959(19) . ?
C18 C19 1.390(2) . ?
C11 C10 1.4221(18) . ?
C12 C13 1.389(2) . ?
C15 C14 1.414(2) . ?
C15 C17 1.496(2) . ?
C7 H7 0.9500 . ?
C7 C2 1.385(2) . ?
C4 H4 0.9500 . ?
C4 C3 1.382(2) . ?
C13 H13 0.9500 . ?
C13 C14 1.391(2) . ?
C23 H23 0.9500 . ?
C23 C22 1.382(2) . ?
C19 H19 0.9500 . ?
C19 C20 1.383(2) . ?
C14 H14 0.9500 . ?
C17 H17A 0.9800 . ?
C17 H17B 0.9800 . ?
C17 H17C 0.9800 . ?
C21 H21 0.9500 . ?
C21 C22 1.381(2) . ?
C21 C20 1.384(2) . ?
C2 C3 1.389(2) . ?
C22 H22 0.9500 . ?
C20 H20 0.9500 . ?
C3 H3 0.9500 . ?
C1 H1A 0.9800 . ?
C1 H1B 0.9800 . ?
C1 H1C 0.9800 . ?

loop_
_geom_torsion_atom_site_label_1
_geom_torsion_atom_site_label_2
_geom_torsion_atom_site_label_3
_geom_torsion_atom_site_label_4
_geom_torsion
_geom_torsion_site_symmetry_1
_geom_torsion_site_symmetry_2
_geom_torsion_site_symmetry_3
_geom_torsion_site_symmetry_4
_geom_torsion_publ_flag
O1 C2 C3 C4 179.64(14) . . . . ?
N2 C16 C8 C9 0.01(14) . . . . ?
N2 C16 C8 C5 -178.92(13) . . . . ?
N2 C16 C15 C14 0.72(18) . . . . ?
N2 C16 C15 C17 -178.48(13) . . . . ?
N2 C12 C13 C14 -0.5(2) . . . . ?
N1 C11 C10 N2 -0.22(15) . . . . ?
N1 C11 C10 C9 179.3(3) . . . . ?
N1 C12 C13 C14 179.88(17) . . . . ?
C5 C6 C7 C2 0.7(2) . . . . ?
C5 C4 C3 C2 0.2(2) . . . . ?
C6 C5 C8 C9 137.23(14) . . . . ?
C6 C5 C8 C16 -44.0(2) . . . . ?
C6 C5 C4 C3 0.4(2) . . . . ?
C6 C7 C2 O1 179.96(14) . . . . ?
C6 C7 C2 C3 -0.1(2) . . . . ?
C16 N2 C12 N1 -179.70(14) . . . . ?
C16 N2 C12 C13 0.6(2) . . . . ?
C16 N2 C10 C9 -0.14(16) . . . . ?
C16 N2 C10 C11 179.64(11) . . . . ?
C16 C15 C14 C13 -0.8(2) . . . . ?
C8 C9 C10 N2 0.14(15) . . . . ?
C8 C9 C10 C11 -179.4(3) . . . . ?
C8 C5 C6 C7 -177.82(13) . . . . ?
C8 C5 C4 C3 177.48(13) . . . . ?
C8 C16 C15 C14 -178.20(17) . . . . ?
C8 C16 C15 C17 2.6(3) . . . . ?
C18 C11 C10 N2 -179.83(13) . . . . ?
C18 C11 C10 C9 -0.3(4) . . . . ?
C18 C23 C22 C21 0.0(2) . . . . ?
C18 C19 C20 C21 0.4(2) . . . . ?
C11 N1 C12 N2 0.88(16) . . . . ?
C11 N1 C12 C13 -179.49(18) . . . . ?
C11 C18 C23 C22 -179.89(14) . . . . ?
C11 C18 C19 C20 179.70(14) . . . . ?
C12 N2 C16 C8 178.64(14) . . . . ?
C12 N2 C16 C15 -0.7(2) . . . . ?
C12 N2 C10 C9 -178.99(12) . . . . ?
C12 N2 C10 C11 0.79(15) . . . . ?
C12 N1 C11 C18 179.23(13) . . . . ?
C12 N1 C11 C10 -0.41(16) . . . . ?
C12 C13 C14 C15 0.7(2) . . . . ?
C10 N2 C16 C8 0.08(15) . . . . ?
C10 N2 C16 C15 -179.26(12) . . . . ?
C10 N2 C12 N1 -1.09(17) . . . . ?
C10 N2 C12 C13 179.19(13) . . . . ?
C10 C9 C8 C5 178.90(12) . . . . ?
C10 C9 C8 C16 -0.09(15) . . . . ?
C15 C16 C8 C9 178.99(18) . . . . ?
C15 C16 C8 C5 0.1(3) . . . . ?
C7 C2 C3 C4 -0.3(2) . . . . ?
C4 C5 C6 C7 -0.8(2) . . . . ?
C4 C5 C8 C9 -39.7(2) . . . . ?
C4 C5 C8 C16 139.06(15) . . . . ?
C23 C18 C11 N1 14.8(2) . . . . ?
C23 C18 C11 C10 -165.61(14) . . . . ?
C23 C18 C19 C20 -0.6(2) . . . . ?
C19 C18 C11 N1 -165.50(14) . . . . ?
C19 C18 C11 C10 14.1(2) . . . . ?
C19 C18 C23 C22 0.4(2) . . . . ?
C17 C15 C14 C13 178.40(15) . . . . ?
C22 C21 C20 C19 0.0(2) . . . . ?
C20 C21 C22 C23 -0.2(2) . . . . ?
C1 O1 C2 C7 1.3(2) . . . . ?
C1 O1 C2 C3 -178.67(15) . . . . ?
